data_7035929
loop_
_publ_author_name
'B\"ottcher, Tobias'
'Jones, Cameron'

_publ_section_title
;
 Extremely bulky secondary phosphinoamines as substituents for sterically
 hindered aminosilanes.
;
_journal_issue 33
_journal_name_full 'Dalton transactions (Cambridge, England : 2003)'
_journal_page_first 14842
_journal_page_last 14853
_journal_paper_doi 10.1039/c5dt02504d
_journal_volume 44
_journal_year 2015
_chemical_formula_sum 'C61 H55 Cl5 N P Si'
_chemical_formula_weight 1038.37
_chemical_name_systematic
; 
 ? 
;
_space_group_IT_number 2
_symmetry_cell_setting triclinic
_symmetry_space_group_name_Hall '-P 1'
_symmetry_space_group_name_H-M 'P -1'
_atom_sites_solution_hydrogens geom
_atom_sites_solution_primary direct
_atom_sites_solution_secondary difmap
_audit_creation_method SHELXL-97
_audit_update_record
;
2015-07-22 deposited with the CCDC.
2015-07-22 downloaded from the CCDC.
;
_cell_angle_alpha 72.602(15)
_cell_angle_beta 83.732(11)
_cell_angle_gamma 80.682(15)
_cell_formula_units_Z 2
_cell_length_a 12.6871(18)
_cell_length_b 13.720(3)
_cell_length_c 16.385(2)
_cell_measurement_reflns_used 9836
_cell_measurement_temperature 100(2)
_cell_measurement_theta_max 25.50
_cell_measurement_theta_min 2.99
_cell_volume 2680.1(8)
_computing_cell_refinement 'XDS (Kabsch, 1993)'
_computing_data_collection 'Blu-Ice (McPhillips, 2002)'
_computing_data_reduction 'XDS (Kabsch, 1993)'
_computing_molecular_graphics X-Seed
_computing_publication_material CifTAB
_computing_structure_refinement 'SHELXL-97 (Sheldrick, 1997)'
_computing_structure_solution 'SHELXS-97 (Sheldrick, 1990)'
_diffrn_ambient_temperature 100(2)
_diffrn_measured_fraction_theta_full 0.984
_diffrn_measured_fraction_theta_max 0.984
_diffrn_measurement_device_type 'ADSC Quantum 210r'
_diffrn_radiation_source 'Australian Synchrotron'
_diffrn_radiation_type Synchrotron
_diffrn_radiation_wavelength 0.71080
_diffrn_reflns_av_R_equivalents 0.1050
_diffrn_reflns_av_sigmaI/netI 0.2140
_diffrn_reflns_limit_h_max 15
_diffrn_reflns_limit_h_min -14
_diffrn_reflns_limit_k_max 16
_diffrn_reflns_limit_k_min -14
_diffrn_reflns_limit_l_max 19
_diffrn_reflns_limit_l_min -19
_diffrn_reflns_number 18171
_diffrn_reflns_theta_full 25.50
_diffrn_reflns_theta_max 25.50
_diffrn_reflns_theta_min 2.99
_exptl_absorpt_coefficient_mu 0.363
_exptl_absorpt_correction_T_max 0.996
_exptl_absorpt_correction_T_min 0.931
_exptl_absorpt_correction_type multi-scan
_exptl_absorpt_process_details XDS
_exptl_crystal_colour colorless
_exptl_crystal_density_diffrn 1.287
_exptl_crystal_density_method 'not measured'
_exptl_crystal_description plate
_exptl_crystal_F_000 1084
_exptl_crystal_size_max 0.20
_exptl_crystal_size_mid 0.15
_exptl_crystal_size_min 0.01
_refine_diff_density_max 0.654
_refine_diff_density_min -0.667
_refine_diff_density_rms 0.093
_refine_ls_extinction_method none
_refine_ls_goodness_of_fit_ref 0.940
_refine_ls_hydrogen_treatment constr
_refine_ls_matrix_type full
_refine_ls_number_parameters 624
_refine_ls_number_reflns 9836
_refine_ls_number_restraints 0
_refine_ls_restrained_S_all 0.940
_refine_ls_R_factor_all 0.1918
_refine_ls_R_factor_gt 0.0798
_refine_ls_shift/su_max 0.000
_refine_ls_shift/su_mean 0.000
_refine_ls_structure_factor_coef Fsqd
_refine_ls_weighting_details 'calc w=1/[\s^2^(Fo^2^)+(0.0798P)^2^+0.0000P] where P=(Fo^2^+2Fc^2^)/3'
_refine_ls_weighting_scheme calc
_refine_ls_wR_factor_gt 0.1622
_refine_ls_wR_factor_ref 0.2279
_reflns_number_gt 4043
_reflns_number_total 9836
_reflns_threshold_expression >2sigma(I)
_cod_data_source_file c5dt02504d2.cif
_cod_data_source_block cj1135
_cod_depositor_comments 'Adding full bibliography for 7035922--7035934.cif.'
_cod_original_sg_symbol_H-M P-1
_cod_database_code 7035929

loop_
_symmetry_equiv_pos_as_xyz
'x, y, z'
'-x, -y, -z'

loop_
_atom_site_label
_atom_site_type_symbol
_atom_site_fract_x
_atom_site_fract_y
_atom_site_fract_z
_atom_site_U_iso_or_equiv
_atom_site_adp_type
_atom_site_occupancy
_atom_site_symmetry_multiplicity
_atom_site_calc_flag
_atom_site_refinement_flags
P1 P 0.41411(11) 0.48854(12) 0.19294(8) 0.0300(4) Uani 1 1 d .
Cl1 Cl 0.07112(10) 0.45475(12) 0.15232(8) 0.0347(4) Uani 1 1 d .
Si1 Si 0.23340(12) 0.45171(13) 0.12844(9) 0.0301(4) Uani 1 1 d .
N1 N 0.2744(3) 0.5045(4) 0.2029(2) 0.0261(11) Uani 1 1 d .
C1 C 0.2118(4) 0.5700(4) 0.2505(3) 0.0280(13) Uani 1 1 d .
C49 C 0.3399(4) 0.5835(5) -0.0210(3) 0.0349(15) Uani 1 1 d .
H49 H 0.3898 0.5891 0.0160 0.042 Uiso 1 1 calc R
C59 C 0.2375(5) 0.2328(5) 0.2000(3) 0.0370(15) Uani 1 1 d .
H59 H 0.1694 0.2486 0.2270 0.044 Uiso 1 1 calc R
C2 C 0.1888(4) 0.5304(4) 0.3397(3) 0.0262(13) Uani 1 1 d .
C20 C 0.1804(4) 0.7204(5) 0.1131(3) 0.0293(13) Uani 1 1 d .
H20 H 0.2365 0.6756 0.0881 0.035 Uiso 1 1 calc R
C5 C 0.1410(4) 0.7415(5) 0.2607(3) 0.0299(13) Uani 1 1 d .
H5 H 0.1210 0.8127 0.2332 0.036 Uiso 1 1 calc R
C47 C 0.4506(4) 0.2991(5) 0.3173(3) 0.0332(14) Uani 1 1 d .
H47 H 0.4017 0.2783 0.2879 0.040 Uiso 1 1 calc R
C41 C 0.4220(4) 0.6684(5) 0.2493(3) 0.0319(14) Uani 1 1 d .
H41 H 0.3685 0.6474 0.2936 0.038 Uiso 1 1 calc R
C22 C 0.3152(4) 0.8461(5) 0.0559(3) 0.0362(15) Uani 1 1 d .
H22 H 0.3693 0.7885 0.0608 0.043 Uiso 1 1 calc R
C29 C -0.1159(4) 0.7082(5) 0.0968(3) 0.0356(15) Uani 1 1 d .
H29 H -0.1799 0.7017 0.1329 0.043 Uiso 1 1 calc R
C15 C -0.0038(4) 0.4309(5) 0.3638(3) 0.0330(14) Uani 1 1 d .
H15 H -0.0112 0.5022 0.3597 0.040 Uiso 1 1 calc R
C21 C 0.2094(4) 0.8296(5) 0.0793(3) 0.0284(13) Uani 1 1 d .
C6 C 0.1805(4) 0.6754(5) 0.2104(3) 0.0282(13) Uani 1 1 d .
C14 C 0.0972(4) 0.3720(5) 0.3773(3) 0.0318(14) Uani 1 1 d .
C8 C 0.2243(4) 0.3884(4) 0.4789(3) 0.0290(13) Uani 1 1 d .
C48 C 0.2571(4) 0.5233(4) 0.0127(3) 0.0271(13) Uani 1 1 d .
C31 C -0.0251(5) 0.7319(5) -0.0429(4) 0.0397(16) Uani 1 1 d .
H31 H -0.0266 0.7416 -0.1027 0.048 Uiso 1 1 calc R
C55 C 0.3887(4) 0.2851(5) 0.1052(3) 0.0339(15) Uani 1 1 d .
H55 H 0.4256 0.3374 0.0669 0.041 Uiso 1 1 calc R
C42 C 0.4685(4) 0.4032(5) 0.2917(3) 0.0278(13) Uani 1 1 d .
C13 C 0.3279(4) 0.3984(5) 0.4964(3) 0.0354(15) Uani 1 1 d .
H13 H 0.3790 0.4202 0.4502 0.042 Uiso 1 1 calc R
C36 C 0.4575(4) 0.6078(5) 0.1912(3) 0.0309(14) Uani 1 1 d .
C43 C 0.5449(4) 0.4299(5) 0.3351(3) 0.0318(14) Uani 1 1 d .
H43 H 0.5608 0.4987 0.3187 0.038 Uiso 1 1 calc R
C45 C 0.5767(5) 0.2556(5) 0.4258(4) 0.0409(16) Uani 1 1 d .
H45 H 0.6135 0.2058 0.4710 0.049 Uiso 1 1 calc R
C54 C 0.2903(4) 0.3135(5) 0.1465(3) 0.0303(14) Uani 1 1 d .
C46 C 0.5025(5) 0.2268(5) 0.3841(3) 0.0396(15) Uani 1 1 d .
H46 H 0.4874 0.1576 0.4014 0.047 Uiso 1 1 calc R
C32 C 0.0695(4) 0.7292(5) -0.0078(3) 0.0342(14) Uani 1 1 d .
H32 H 0.1334 0.7362 -0.0439 0.041 Uiso 1 1 calc R
C16 C -0.0928(5) 0.3891(5) 0.3562(3) 0.0374(15) Uani 1 1 d .
H16 H -0.1600 0.4315 0.3469 0.045 Uiso 1 1 calc R
C28 C -0.0202(4) 0.7056(5) 0.1304(3) 0.0366(15) Uani 1 1 d .
H28 H -0.0185 0.6963 0.1901 0.044 Uiso 1 1 calc R
C4 C 0.1299(4) 0.7060(5) 0.3498(3) 0.0298(14) Uani 1 1 d .
C57 C 0.3808(5) 0.1060(5) 0.1733(4) 0.0489(18) Uani 1 1 d .
H57 H 0.4115 0.0359 0.1828 0.059 Uiso 1 1 calc R
C7 C 0.1970(4) 0.4148(5) 0.3848(3) 0.0303(14) Uani 1 1 d .
H7 H 0.2574 0.3801 0.3545 0.036 Uiso 1 1 calc R
C40 C 0.4651(4) 0.7566(5) 0.2410(4) 0.0377(15) Uani 1 1 d .
H40 H 0.4405 0.7958 0.2799 0.045 Uiso 1 1 calc R
C39 C 0.5439(5) 0.7902(5) 0.1770(4) 0.0422(16) Uani 1 1 d .
H39 H 0.5717 0.8522 0.1718 0.051 Uiso 1 1 calc R
C24 C 0.2659(5) 1.0276(6) 0.0179(4) 0.0484(17) Uani 1 1 d .
H24 H 0.2851 1.0952 -0.0027 0.058 Uiso 1 1 calc R
C11 C 0.2821(5) 0.3463(5) 0.6471(3) 0.0387(15) Uani 1 1 d .
H11 H 0.3010 0.3319 0.7045 0.046 Uiso 1 1 calc R
C37 C 0.5390(4) 0.6424(5) 0.1282(3) 0.0339(14) Uani 1 1 d .
H37 H 0.5657 0.6031 0.0896 0.041 Uiso 1 1 calc R
C33 C 0.1018(4) 0.7803(5) 0.4034(3) 0.0332(14) Uani 1 1 d .
H33 H 0.0755 0.7402 0.4616 0.040 Uiso 1 1 calc R
C23 C 0.3433(5) 0.9443(5) 0.0258(4) 0.0409(16) Uani 1 1 d .
H23 H 0.4162 0.9539 0.0107 0.049 Uiso 1 1 calc R
C19 C 0.1030(5) 0.2666(5) 0.3853(3) 0.0372(15) Uani 1 1 d .
H19 H 0.1695 0.2234 0.3964 0.045 Uiso 1 1 calc R
C17 C -0.0842(5) 0.2856(6) 0.3623(3) 0.0453(18) Uani 1 1 d .
H17 H -0.1451 0.2568 0.3561 0.054 Uiso 1 1 calc R
C44 C 0.5968(4) 0.3562(5) 0.4017(3) 0.0356(15) Uani 1 1 d .
H44 H 0.6469 0.3755 0.4310 0.043 Uiso 1 1 calc R
C9 C 0.1522(4) 0.3573(4) 0.5471(3) 0.0335(14) Uani 1 1 d .
H9 H 0.0820 0.3500 0.5371 0.040 Uiso 1 1 calc R
C26 C 0.1312(4) 0.9152(5) 0.0694(3) 0.0340(14) Uani 1 1 d .
H26 H 0.0582 0.9059 0.0832 0.041 Uiso 1 1 calc R
C30 C -0.1179(5) 0.7205(5) 0.0099(4) 0.0406(16) Uani 1 1 d .
H30 H -0.1833 0.7211 -0.0136 0.049 Uiso 1 1 calc R
C3 C 0.1506(4) 0.6003(5) 0.3869(3) 0.0331(14) Uani 1 1 d .
H3 H 0.1383 0.5741 0.4472 0.040 Uiso 1 1 calc R
C38 C 0.5811(4) 0.7317(5) 0.1210(4) 0.0423(16) Uani 1 1 d .
H38 H 0.6357 0.7530 0.0777 0.051 Uiso 1 1 calc R
C25 C 0.1590(5) 1.0143(5) 0.0396(4) 0.0442(16) Uani 1 1 d .
H25 H 0.1054 1.0725 0.0342 0.053 Uiso 1 1 calc R
C50 C 0.3497(4) 0.6349(5) -0.1079(3) 0.0356(15) Uani 1 1 d .
H50 H 0.4044 0.6778 -0.1285 0.043 Uiso 1 1 calc R
C18 C 0.0137(5) 0.2239(6) 0.3774(3) 0.0456(17) Uani 1 1 d .
H18 H 0.0199 0.1525 0.3824 0.055 Uiso 1 1 calc R
C27 C 0.0739(4) 0.7164(5) 0.0786(3) 0.0297(13) Uani 1 1 d .
C56 C 0.4330(5) 0.1826(5) 0.1192(4) 0.0432(17) Uani 1 1 d .
H56 H 0.4999 0.1656 0.0910 0.052 Uiso 1 1 calc R
C51 C 0.2832(4) 0.6257(5) -0.1645(3) 0.0366(15) Uani 1 1 d .
H51 H 0.2920 0.6603 -0.2239 0.044 Uiso 1 1 calc R
C34 C 0.2032(5) 0.8212(6) 0.4143(4) 0.0534(19) Uani 1 1 d .
H34A H 0.2317 0.8603 0.3581 0.080 Uiso 1 1 calc R
H34B H 0.2568 0.7631 0.4399 0.080 Uiso 1 1 calc R
H34C H 0.1859 0.8662 0.4517 0.080 Uiso 1 1 calc R
C53 C 0.1889(4) 0.5140(5) -0.0458(3) 0.0357(15) Uani 1 1 d .
H53 H 0.1327 0.4729 -0.0256 0.043 Uiso 1 1 calc R
C58 C 0.2826(5) 0.1309(5) 0.2142(4) 0.0473(17) Uani 1 1 d .
H58 H 0.2464 0.0778 0.2521 0.057 Uiso 1 1 calc R
C52 C 0.2024(4) 0.5645(5) -0.1331(3) 0.0350(15) Uani 1 1 d .
H52 H 0.1557 0.5569 -0.1716 0.042 Uiso 1 1 calc R
C10 C 0.1812(5) 0.3363(5) 0.6310(3) 0.0407(16) Uani 1 1 d .
H10 H 0.1304 0.3148 0.6775 0.049 Uiso 1 1 calc R
C35 C 0.0142(5) 0.8688(5) 0.3695(4) 0.0480(17) Uani 1 1 d .
H35A H 0.0381 0.9109 0.3129 0.072 Uiso 1 1 calc R
H35B H -0.0012 0.9115 0.4089 0.072 Uiso 1 1 calc R
H35C H -0.0506 0.8411 0.3648 0.072 Uiso 1 1 calc R
C12 C 0.3560(5) 0.3772(5) 0.5796(4) 0.0429(16) Uani 1 1 d .
H12 H 0.4262 0.3839 0.5904 0.051 Uiso 1 1 calc R
Cl4 Cl 0.80570(18) 0.91651(17) 0.19928(11) 0.0793(7) Uani 1 1 d .
Cl5 Cl 0.8391(3) 1.1026(2) 0.23646(15) 0.1379(12) Uani 1 1 d .
C60 C 0.7927(9) 1.0493(7) 0.1702(5) 0.115(4) Uani 1 1 d .
H60A H 0.8301 1.0731 0.1130 0.138 Uiso 1 1 calc R
H60B H 0.7158 1.0762 0.1642 0.138 Uiso 1 1 calc R
Cl3 Cl 0.69359(17) 0.96506(17) 0.48087(13) 0.0796(6) Uani 1 1 d .
Cl2 Cl 0.55054(18) 0.94353(19) 0.36249(15) 0.0898(7) Uani 1 1 d .
C61 C 0.6662(6) 0.8903(6) 0.4187(4) 0.066(2) Uani 1 1 d .
H61A H 0.6570 0.8204 0.4563 0.080 Uiso 1 1 calc R
H61B H 0.7279 0.8835 0.3774 0.080 Uiso 1 1 calc R

loop_
_atom_site_aniso_label
_atom_site_aniso_U_11
_atom_site_aniso_U_22
_atom_site_aniso_U_33
_atom_site_aniso_U_23
_atom_site_aniso_U_13
_atom_site_aniso_U_12
P1 0.0225(8) 0.0383(10) 0.0273(8) -0.0074(7) -0.0045(6) -0.0004(7)
Cl1 0.0247(8) 0.0460(10) 0.0331(8) -0.0116(7) -0.0038(6) -0.0023(7)
Si1 0.0233(9) 0.0402(11) 0.0264(8) -0.0094(7) -0.0038(7) -0.0020(7)
N1 0.017(2) 0.033(3) 0.027(2) -0.008(2) -0.0049(19) 0.003(2)
C1 0.022(3) 0.033(4) 0.028(3) -0.008(3) -0.003(2) 0.001(3)
C49 0.027(3) 0.046(4) 0.033(3) -0.014(3) -0.009(3) 0.004(3)
C59 0.031(3) 0.047(5) 0.031(3) -0.007(3) -0.005(3) -0.005(3)
C2 0.021(3) 0.033(4) 0.023(3) -0.007(3) -0.003(2) 0.001(3)
C20 0.026(3) 0.034(4) 0.025(3) -0.007(3) -0.002(2) 0.000(3)
C5 0.026(3) 0.034(4) 0.030(3) -0.009(3) -0.004(2) -0.002(3)
C47 0.030(3) 0.038(4) 0.028(3) -0.005(3) -0.006(3) -0.001(3)
C41 0.024(3) 0.039(4) 0.033(3) -0.008(3) -0.011(3) -0.002(3)
C22 0.029(3) 0.038(4) 0.040(3) -0.011(3) -0.002(3) -0.002(3)
C29 0.029(3) 0.046(4) 0.036(3) -0.015(3) -0.003(3) -0.010(3)
C15 0.030(3) 0.042(4) 0.026(3) -0.009(3) -0.001(3) -0.004(3)
C21 0.032(3) 0.033(4) 0.017(3) 0.000(2) -0.002(2) -0.005(3)
C6 0.018(3) 0.033(4) 0.031(3) -0.005(3) -0.008(2) -0.001(3)
C14 0.025(3) 0.041(4) 0.027(3) -0.008(3) -0.005(2) -0.001(3)
C8 0.024(3) 0.034(4) 0.029(3) -0.013(3) 0.002(3) 0.000(3)
C48 0.020(3) 0.036(4) 0.026(3) -0.015(3) -0.007(2) 0.006(3)
C31 0.037(4) 0.050(5) 0.032(3) -0.013(3) -0.012(3) 0.001(3)
C55 0.026(3) 0.049(4) 0.034(3) -0.020(3) -0.007(3) -0.005(3)
C42 0.021(3) 0.037(4) 0.024(3) -0.009(3) -0.003(2) 0.001(3)
C13 0.025(3) 0.045(4) 0.035(3) -0.011(3) -0.001(3) -0.002(3)
C36 0.016(3) 0.038(4) 0.034(3) -0.001(3) -0.006(2) -0.006(3)
C43 0.030(3) 0.037(4) 0.027(3) -0.008(3) -0.004(3) -0.004(3)
C45 0.038(4) 0.040(5) 0.040(3) -0.006(3) -0.014(3) 0.005(3)
C54 0.024(3) 0.042(4) 0.023(3) -0.007(3) -0.005(2) 0.001(3)
C46 0.041(4) 0.037(4) 0.039(3) -0.008(3) -0.007(3) -0.001(3)
C32 0.030(3) 0.035(4) 0.034(3) -0.008(3) -0.003(3) 0.004(3)
C16 0.029(3) 0.054(5) 0.028(3) -0.011(3) -0.001(3) -0.006(3)
C28 0.028(3) 0.051(5) 0.030(3) -0.009(3) -0.007(3) -0.006(3)
C4 0.025(3) 0.041(4) 0.024(3) -0.011(3) 0.000(2) -0.004(3)
C57 0.062(5) 0.039(5) 0.041(4) -0.013(3) -0.013(3) 0.015(4)
C7 0.019(3) 0.040(4) 0.028(3) -0.006(3) -0.002(2) 0.001(3)
C40 0.026(3) 0.046(4) 0.040(3) -0.010(3) -0.013(3) 0.000(3)
C39 0.035(4) 0.039(4) 0.048(4) 0.000(3) -0.010(3) -0.012(3)
C24 0.047(4) 0.053(5) 0.045(4) -0.009(3) -0.003(3) -0.017(4)
C11 0.039(4) 0.048(4) 0.027(3) -0.009(3) -0.008(3) 0.000(3)
C37 0.023(3) 0.038(4) 0.033(3) 0.001(3) -0.006(3) -0.001(3)
C33 0.035(4) 0.037(4) 0.023(3) -0.004(3) -0.005(3) 0.001(3)
C23 0.021(3) 0.050(5) 0.049(4) -0.008(3) -0.003(3) -0.007(3)
C19 0.033(4) 0.047(5) 0.031(3) -0.010(3) -0.004(3) -0.006(3)
C17 0.038(4) 0.079(6) 0.024(3) -0.017(3) 0.003(3) -0.021(4)
C44 0.024(3) 0.047(5) 0.036(3) -0.009(3) -0.012(3) -0.003(3)
C9 0.032(3) 0.040(4) 0.029(3) -0.013(3) -0.003(3) 0.000(3)
C26 0.025(3) 0.038(4) 0.032(3) -0.001(3) -0.003(3) 0.000(3)
C30 0.030(4) 0.040(4) 0.053(4) -0.015(3) -0.022(3) 0.006(3)
C3 0.025(3) 0.044(4) 0.024(3) -0.004(3) -0.004(2) 0.003(3)
C38 0.022(3) 0.055(5) 0.042(4) 0.000(3) -0.009(3) -0.005(3)
C25 0.040(4) 0.037(4) 0.049(4) -0.005(3) -0.005(3) 0.000(3)
C50 0.024(3) 0.049(4) 0.034(3) -0.017(3) 0.001(3) 0.000(3)
C18 0.050(4) 0.054(5) 0.037(3) -0.017(3) -0.002(3) -0.009(4)
C27 0.023(3) 0.035(4) 0.030(3) -0.009(3) -0.006(2) 0.002(3)
C56 0.040(4) 0.049(5) 0.042(4) -0.024(4) -0.010(3) 0.013(3)
C51 0.034(4) 0.042(4) 0.024(3) 0.001(3) -0.002(3) 0.002(3)
C34 0.046(4) 0.064(5) 0.060(4) -0.032(4) -0.019(3) 0.001(4)
C53 0.035(4) 0.044(4) 0.029(3) -0.013(3) 0.001(3) -0.007(3)
C58 0.061(5) 0.038(5) 0.042(4) -0.007(3) -0.011(3) -0.010(4)
C52 0.031(3) 0.045(4) 0.027(3) -0.011(3) -0.006(3) 0.003(3)
C10 0.039(4) 0.051(5) 0.030(3) -0.011(3) 0.002(3) -0.003(3)
C35 0.050(4) 0.051(5) 0.044(4) -0.020(3) -0.008(3) 0.007(4)
C12 0.038(4) 0.053(5) 0.040(4) -0.015(3) -0.010(3) -0.003(3)
Cl4 0.1116(18) 0.0629(15) 0.0587(11) -0.0042(10) -0.0231(11) -0.0121(13)
Cl5 0.258(4) 0.0676(19) 0.0908(17) -0.0203(15) -0.067(2) 0.003(2)
C60 0.215(12) 0.052(7) 0.077(6) 0.010(5) -0.076(6) -0.027(7)
Cl3 0.0860(16) 0.0602(15) 0.0912(14) -0.0218(12) -0.0239(12) 0.0062(12)
Cl2 0.0875(16) 0.0755(17) 0.1132(17) -0.0436(14) -0.0309(13) 0.0168(13)
C61 0.078(6) 0.056(6) 0.056(4) -0.013(4) -0.014(4) 0.018(4)

loop_
_atom_type_symbol
_atom_type_description
_atom_type_scat_dispersion_real
_atom_type_scat_dispersion_imag
_atom_type_scat_source
C C 0.0033 0.0016 'International Tables Vol C Tables 4.2.6.8 and 6.1.1.4'
H H 0.0000 0.0000 'International Tables Vol C Tables 4.2.6.8 and 6.1.1.4'
P P 0.1023 0.0942 'International Tables Vol C Tables 4.2.6.8 and 6.1.1.4'
Si Si 0.0817 0.0704 'International Tables Vol C Tables 4.2.6.8 and 6.1.1.4'
N N 0.0061 0.0033 'International Tables Vol C Tables 4.2.6.8 and 6.1.1.4'
Cl Cl 0.1484 0.1585 'International Tables Vol C Tables 4.2.6.8 and 6.1.1.4'

loop_
_geom_angle_atom_site_label_1
_geom_angle_atom_site_label_2
_geom_angle_atom_site_label_3
_geom_angle
N1 P1 C36 108.1(2)
N1 P1 C42 110.4(2)
C36 P1 C42 100.7(3)
N1 Si1 C54 112.0(2)
N1 Si1 C48 116.2(2)
C54 Si1 C48 109.4(2)
N1 Si1 Cl1 105.38(14)
C54 Si1 Cl1 106.23(19)
C48 Si1 Cl1 106.90(17)
C1 N1 P1 123.0(3)
C1 N1 Si1 129.3(3)
P1 N1 Si1 106.4(2)
C6 C1 C2 119.1(5)
C6 C1 N1 120.7(4)
C2 C1 N1 120.0(5)
C50 C49 C48 120.7(5)
C58 C59 C54 121.4(5)
C3 C2 C1 118.3(5)
C3 C2 C7 119.3(4)
C1 C2 C7 122.3(5)
C21 C20 C6 114.4(4)
C21 C20 C27 109.6(5)
C6 C20 C27 112.4(4)
C4 C5 C6 122.0(5)
C46 C47 C42 121.6(5)
C40 C41 C36 120.3(5)
C23 C22 C21 121.6(6)
C28 C29 C30 119.3(5)
C16 C15 C14 122.4(6)
C22 C21 C26 118.1(6)
C22 C21 C20 120.7(5)
C26 C21 C20 121.2(5)
C5 C6 C1 119.5(5)
C5 C6 C20 117.7(5)
C1 C6 C20 122.6(5)
C15 C14 C19 116.4(5)
C15 C14 C7 124.2(6)
C19 C14 C7 119.4(5)
C9 C8 C13 117.9(5)
C9 C8 C7 123.3(5)
C13 C8 C7 118.7(4)
C53 C48 C49 117.0(5)
C53 C48 Si1 117.8(4)
C49 C48 Si1 125.2(4)
C32 C31 C30 119.2(5)
C56 C55 C54 121.6(6)
C47 C42 C43 117.2(5)
C47 C42 P1 118.6(4)
C43 C42 P1 123.0(5)
C12 C13 C8 121.1(5)
C37 C36 C41 116.7(5)
C37 C36 P1 116.1(4)
C41 C36 P1 127.1(4)
C44 C43 C42 120.4(6)
C44 C45 C46 120.0(6)
C59 C54 C55 116.7(5)
C59 C54 Si1 122.4(4)
C55 C54 Si1 120.9(4)
C47 C46 C45 119.8(6)
C31 C32 C27 121.6(5)
C15 C16 C17 119.9(6)
C29 C28 C27 121.2(5)
C3 C4 C5 117.1(5)
C3 C4 C33 121.8(5)
C5 C4 C33 121.1(5)
C56 C57 C58 119.8(6)
C14 C7 C2 111.6(5)
C14 C7 C8 111.4(4)
C2 C7 C8 112.2(4)
C41 C40 C39 121.8(6)
C38 C39 C40 119.0(6)
C23 C24 C25 120.6(7)
C10 C11 C12 119.6(5)
C38 C37 C36 122.0(5)
C4 C33 C35 114.6(4)
C4 C33 C34 109.4(5)
C35 C33 C34 110.7(5)
C24 C23 C22 119.6(6)
C18 C19 C14 121.5(6)
C16 C17 C18 119.7(6)
C45 C44 C43 121.0(5)
C8 C9 C10 120.7(5)
C25 C26 C21 120.6(5)
C31 C30 C29 120.4(5)
C4 C3 C2 123.2(5)
C37 C38 C39 120.1(6)
C26 C25 C24 119.5(6)
C51 C50 C49 122.0(6)
C17 C18 C19 120.0(6)
C32 C27 C28 118.3(5)
C32 C27 C20 119.2(5)
C28 C27 C20 122.4(4)
C57 C56 C55 120.3(6)
C50 C51 C52 118.3(5)
C52 C53 C48 120.9(5)
C59 C58 C57 120.2(6)
C51 C52 C53 121.0(5)
C11 C10 C9 120.8(5)
C13 C12 C11 119.9(6)
Cl5 C60 Cl4 116.9(5)
Cl3 C61 Cl2 112.3(4)

loop_
_geom_bond_atom_site_label_1
_geom_bond_atom_site_label_2
_geom_bond_distance
P1 N1 1.746(4)
P1 C36 1.800(6)
P1 C42 1.821(5)
Cl1 Si1 2.049(2)
Si1 N1 1.753(4)
Si1 C54 1.863(6)
Si1 C48 1.873(5)
N1 C1 1.449(6)
C1 C6 1.408(7)
C1 C2 1.414(7)
C49 C50 1.388(7)
C49 C48 1.405(7)
C59 C58 1.382(8)
C59 C54 1.406(8)
C2 C3 1.401(7)
C2 C7 1.528(8)
C20 C21 1.524(8)
C20 C6 1.529(7)
C20 C27 1.535(7)
C5 C4 1.393(7)
C5 C6 1.400(7)
C47 C46 1.382(8)
C47 C42 1.411(8)
C41 C40 1.370(8)
C41 C36 1.435(7)
C22 C23 1.381(8)
C22 C21 1.390(7)
C29 C28 1.378(7)
C29 C30 1.386(7)
C15 C16 1.379(7)
C15 C14 1.401(7)
C21 C26 1.391(8)
C14 C19 1.402(8)
C14 C7 1.510(7)
C8 C9 1.374(7)
C8 C13 1.411(7)
C8 C7 1.540(7)
C48 C53 1.405(7)
C31 C32 1.378(7)
C31 C30 1.384(7)
C55 C56 1.388(8)
C55 C54 1.408(7)
C42 C43 1.415(7)
C13 C12 1.381(7)
C36 C37 1.411(7)
C43 C44 1.387(7)
C45 C44 1.375(8)
C45 C46 1.391(8)
C32 C27 1.379(7)
C16 C17 1.381(9)
C28 C27 1.389(7)
C4 C3 1.387(8)
C4 C33 1.513(7)
C57 C56 1.367(9)
C57 C58 1.392(8)
C40 C39 1.394(7)
C39 C38 1.391(8)
C24 C23 1.365(8)
C24 C25 1.391(8)
C11 C10 1.371(8)
C11 C12 1.381(7)
C37 C38 1.383(8)
C33 C35 1.521(8)
C33 C34 1.530(8)
C19 C18 1.391(8)
C17 C18 1.387(8)
C9 C10 1.395(7)
C26 C25 1.390(8)
C50 C51 1.365(7)
C51 C52 1.387(8)
C53 C52 1.396(7)
Cl4 C60 1.725(9)
Cl5 C60 1.677(8)
Cl3 C61 1.739(7)
Cl2 C61 1.755(7)
